data_2215772
loop_
_publ_author_name
'Du, Zi-Yi'
'Xie, Yong-Rong'
'Wen, He-Rui'

_publ_section_title
Poly[aqua(\m~2~-4,4'-bipyridyl-\k^2^<i>N</i>:<i>N</i>')(\m~2~-3-phosphonatobenzenesulfonato-\k^2^<i>O</i>:<i>O</i>')copper(II)]
_journal_coeditor_code BH2137
_journal_issue 11
_journal_name_full 'Acta Crystallographica Section E'
_journal_page_first m2766
_journal_page_last m2767
_journal_paper_doi 10.1107/S1600536807050763
_journal_volume 63
_journal_year 2007
_chemical_formula_iupac '[Cu (C6 H5 O6 P S) (C10 H8 N2) (H2 O)]'
_chemical_formula_moiety 'C16 H15 Cu N2 O7 P S'
_chemical_formula_sum 'C16 H15 Cu N2 O7 P S'
_chemical_formula_weight 473.87
_chemical_name_systematic
;
Poly[aqua(\m~2~-4,4'-bipyridyl-\k^2^<i>N</i>:<i>N</i>')(\m~2~-3-\
phosphonatobenzenesulfonato-\k^2^<i>O</i>:<i>O</i>')copper(II)]
;
_space_group_IT_number 14
_symmetry_cell_setting monoclinic
_symmetry_space_group_name_Hall '-P 2ybc'
_symmetry_space_group_name_H-M 'P 1 21/c 1'
_atom_sites_solution_hydrogens geom
_atom_sites_solution_primary direct
_atom_sites_solution_secondary difmap
_audit_creation_method SHELXL97
_cell_angle_alpha 90.00
_cell_angle_beta 110.3310(10)
_cell_angle_gamma 90.00
_cell_formula_units_Z 4
_cell_length_a 10.9824(2)
_cell_length_b 11.2924(3)
_cell_length_c 15.1189(3)
_cell_measurement_reflns_used 3426
_cell_measurement_temperature 293(2)
_cell_measurement_theta_max 25.73
_cell_measurement_theta_min 2.31
_cell_volume 1758.20(7)
_computing_cell_refinement 'SAINT (Bruker, 2004)'
_computing_data_collection 'SMART (Bruker, 2004)'
_computing_data_reduction 'SAINT (Bruker, 2004)'
_computing_molecular_graphics
;
SHELXTL (Bruker, 2004) and DIAMOND (Brandenburg, 1999)
;
_computing_publication_material 'SHELXTL (Bruker, 2004)'
_computing_structure_refinement 'SHELXL97 (Sheldrick, 1997)'
_computing_structure_solution 'SHELXS97 (Sheldrick, 1997)'
_diffrn_ambient_temperature 293(2)
_diffrn_measured_fraction_theta_full 0.997
_diffrn_measured_fraction_theta_max 0.997
_diffrn_measurement_device_type 'Bruker SMART APEXII CCD'
_diffrn_measurement_method 'narrow frame method'
_diffrn_radiation_monochromator graphite
_diffrn_radiation_source 'fine-focus sealed tube'
_diffrn_radiation_type MoK\a
_diffrn_radiation_wavelength 0.71073
_diffrn_reflns_av_R_equivalents 0.0516
_diffrn_reflns_av_sigmaI/netI 0.0576
_diffrn_reflns_limit_h_max 12
_diffrn_reflns_limit_h_min -13
_diffrn_reflns_limit_k_max 10
_diffrn_reflns_limit_k_min -13
_diffrn_reflns_limit_l_max 18
_diffrn_reflns_limit_l_min -18
_diffrn_reflns_number 9468
_diffrn_reflns_theta_full 25.73
_diffrn_reflns_theta_max 25.73
_diffrn_reflns_theta_min 2.31
_diffrn_standards_decay_% 0
_diffrn_standards_interval_count 0
_diffrn_standards_interval_time 0
_diffrn_standards_number 0
_exptl_absorpt_coefficient_mu 1.497
_exptl_absorpt_correction_T_max 0.741
_exptl_absorpt_correction_T_min 0.645
_exptl_absorpt_correction_type multi-scan
_exptl_absorpt_process_details '(SADABS; Sheldrick, 1996)'
_exptl_crystal_colour blue
_exptl_crystal_density_diffrn 1.790
_exptl_crystal_description brick
_exptl_crystal_F_000 964
_exptl_crystal_size_max 0.30
_exptl_crystal_size_mid 0.25
_exptl_crystal_size_min 0.20
_refine_diff_density_max 0.818
_refine_diff_density_min -0.519
_refine_ls_extinction_method none
_refine_ls_goodness_of_fit_ref 1.090
_refine_ls_hydrogen_treatment mixed
_refine_ls_matrix_type full
_refine_ls_number_parameters 261
_refine_ls_number_reflns 3351
_refine_ls_number_restraints 0
_refine_ls_restrained_S_all 1.090
_refine_ls_R_factor_all 0.0814
_refine_ls_R_factor_gt 0.0465
_refine_ls_shift/su_max 0.000
_refine_ls_shift/su_mean 0.000
_refine_ls_structure_factor_coef Fsqd
_refine_ls_weighting_details 'calc w=1/[\s^2^(Fo^2^)+(0.0375P)^2^+2.653P] where P=(Fo^2^+2Fc^2^)/3'
_refine_ls_weighting_scheme calc
_refine_ls_wR_factor_gt 0.0920
_refine_ls_wR_factor_ref 0.1055
_reflns_number_gt 2413
_reflns_number_total 3351
_reflns_threshold_expression I>2\s(I)
_cod_data_source_file bh2137.cif
_cod_data_source_block I
_cod_original_sg_symbol_H-M 'P 21/c'
_cod_database_code 2215772
_cod_database_fobs_code 2215772

loop_
_symmetry_equiv_pos_as_xyz
'x, y, z'
'-x, y+1/2, -z+1/2'
'-x, -y, -z'
'x, -y-1/2, z-1/2'

loop_
_atom_site_type_symbol
_atom_site_label
_atom_site_fract_x
_atom_site_fract_y
_atom_site_fract_z
_atom_site_U_iso_or_equiv
_atom_site_adp_type
_atom_site_calc_flag
_atom_site_refinement_flags
_atom_site_occupancy
Cu Cu1 -0.25750(5) 0.30566(5) 0.18344(3) 0.02307(16) Uani d . 1
P P1 -0.12583(11) 0.29056(10) 0.03360(7) 0.0269(3) Uani d . 1
S S1 0.33196(10) 0.04087(10) 0.19138(8) 0.0301(3) Uani d . 1
N N1 -0.0778(3) 0.2833(3) 0.2746(2) 0.0218(8) Uani d . 1
N N2 0.5660(3) 0.2033(3) 0.5851(2) 0.0266(8) Uani d . 1
C C1 0.0481(4) 0.2855(4) 0.0959(3) 0.0250(10) Uani d . 1
C C2 0.1169(4) 0.1801(4) 0.1125(3) 0.0260(10) Uani d . 1
H H2A 0.0747 0.1098 0.0877 0.031 Uiso calc R 1
C C3 0.2487(4) 0.1789(4) 0.1661(3) 0.0229(9) Uani d . 1
C C4 0.3123(4) 0.2822(4) 0.2027(3) 0.0310(11) Uani d . 1
H H4A 0.3997 0.2807 0.2400 0.037 Uiso calc R 1
C C5 0.2458(5) 0.3879(4) 0.1837(4) 0.0413(12) Uani d . 1
H H5A 0.2893 0.4582 0.2070 0.050 Uiso calc R 1
C C6 0.1144(4) 0.3905(4) 0.1301(3) 0.0362(11) Uani d . 1
H H6A 0.0705 0.4624 0.1170 0.043 Uiso calc R 1
C C7 -0.0052(4) 0.3733(4) 0.3224(3) 0.0309(10) Uani d . 1
H H7A -0.0419 0.4484 0.3162 0.037 Uiso calc R 1
C C8 0.1217(4) 0.3587(4) 0.3804(3) 0.0332(11) Uani d . 1
H H8A 0.1693 0.4237 0.4118 0.040 Uiso calc R 1
C C14 0.4058(4) 0.3201(4) 0.4718(3) 0.0390(12) Uani d . 1
H H11A 0.3841 0.3917 0.4398 0.047 Uiso calc R 1
C C13 0.5286(4) 0.3021(5) 0.5364(3) 0.0416(12) Uani d . 1
H H12A 0.5887 0.3631 0.5463 0.050 Uiso calc R 1
C C12 0.4804(4) 0.1147(4) 0.5676(3) 0.0319(11) Uani d . 1
H H13A 0.5055 0.0437 0.6000 0.038 Uiso calc R 1
C C11 0.3556(4) 0.1246(4) 0.5027(3) 0.0305(10) Uani d . 1
H H14A 0.2994 0.0603 0.4913 0.037 Uiso calc R 1
C C10 0.3146(4) 0.2293(4) 0.4552(3) 0.0243(10) Uani d . 1
C C9 0.1792(4) 0.2478(4) 0.3922(3) 0.0234(9) Uani d . 1
C C15 0.1028(4) 0.1546(4) 0.3436(3) 0.0258(10) Uani d . 1
H H17A 0.1362 0.0781 0.3496 0.031 Uiso calc R 1
C C16 -0.0228(4) 0.1768(4) 0.2864(3) 0.0277(10) Uani d . 1
H H18A -0.0725 0.1135 0.2539 0.033 Uiso calc R 1
O O1 -0.1830(3) 0.3664(3) 0.09164(19) 0.0294(7) Uani d . 1
O O2 -0.1690(3) 0.1599(3) 0.0405(2) 0.0424(9) Uani d . 1
H H2B -0.2074 0.1342 -0.0126 0.064 Uiso calc R 1
O O3 -0.1557(3) 0.3310(3) -0.0648(2) 0.0389(8) Uani d . 1
O O4 0.2841(3) -0.0182(3) 0.2586(2) 0.0396(8) Uani d . 1
O O5 0.4693(3) 0.0663(3) 0.2314(3) 0.0547(10) Uani d . 1
O O6 0.2960(4) -0.0212(3) 0.1014(2) 0.0618(11) Uani d . 1
O O1W -0.3168(3) 0.2021(4) 0.2649(2) 0.0486(10) Uani d . 1
H H1WB -0.273(5) 0.185(5) 0.324(4) 0.054(17) Uiso d . 1
H H1WA -0.397(6) 0.170(5) 0.251(4) 0.063(18) Uiso d . 1

loop_
_atom_site_aniso_label
_atom_site_aniso_U_11
_atom_site_aniso_U_22
_atom_site_aniso_U_33
_atom_site_aniso_U_12
_atom_site_aniso_U_13
_atom_site_aniso_U_23
Cu1 0.0101(2) 0.0324(3) 0.0205(3) -0.0011(2) -0.00244(19) 0.0020(2)
P1 0.0194(6) 0.0349(7) 0.0226(6) 0.0000(5) 0.0025(5) 0.0020(5)
S1 0.0210(6) 0.0277(6) 0.0382(6) -0.0018(4) 0.0059(5) 0.0023(5)
N1 0.0148(17) 0.033(2) 0.0160(16) -0.0025(15) 0.0030(14) 0.0025(15)
N2 0.0147(18) 0.033(2) 0.0252(18) 0.0031(16) -0.0021(15) -0.0043(17)
C1 0.022(2) 0.030(3) 0.023(2) -0.0005(18) 0.0080(18) 0.0015(18)
C2 0.021(2) 0.025(2) 0.029(2) -0.0062(18) 0.0053(18) 0.0022(19)
C3 0.020(2) 0.027(2) 0.021(2) -0.0010(18) 0.0071(17) 0.0046(18)
C4 0.015(2) 0.039(3) 0.037(3) -0.0042(19) 0.0058(19) -0.004(2)
C5 0.028(3) 0.029(3) 0.062(3) -0.008(2) 0.010(2) -0.013(2)
C6 0.027(3) 0.030(3) 0.049(3) 0.002(2) 0.011(2) 0.001(2)
C7 0.020(2) 0.029(3) 0.036(3) 0.0048(19) 0.0006(19) -0.002(2)
C8 0.017(2) 0.036(3) 0.037(3) -0.0040(19) -0.004(2) -0.005(2)
C14 0.021(2) 0.036(3) 0.047(3) -0.002(2) -0.004(2) 0.012(2)
C13 0.019(2) 0.045(3) 0.050(3) -0.006(2) -0.003(2) 0.004(3)
C12 0.022(2) 0.035(3) 0.029(2) 0.006(2) -0.0031(19) 0.002(2)
C11 0.020(2) 0.033(3) 0.030(2) -0.0035(19) -0.0018(19) -0.003(2)
C10 0.014(2) 0.032(3) 0.021(2) 0.0032(17) -0.0010(17) -0.0025(18)
C9 0.014(2) 0.033(2) 0.020(2) 0.0025(18) 0.0029(17) 0.0034(19)
C15 0.021(2) 0.024(2) 0.024(2) 0.0040(17) -0.0022(18) 0.0002(18)
C16 0.022(2) 0.032(3) 0.023(2) -0.0041(19) 0.0001(18) -0.0043(19)
O1 0.0221(16) 0.0367(18) 0.0262(16) 0.0022(13) 0.0045(13) 0.0057(13)
O2 0.0341(19) 0.037(2) 0.046(2) -0.0052(15) 0.0014(16) 0.0017(15)
O3 0.038(2) 0.053(2) 0.0217(16) -0.0008(16) 0.0048(14) 0.0050(14)
O4 0.0273(18) 0.043(2) 0.048(2) 0.0022(15) 0.0118(15) 0.0174(16)
O5 0.0181(18) 0.044(2) 0.095(3) -0.0030(15) 0.0114(19) 0.012(2)
O6 0.094(3) 0.039(2) 0.042(2) 0.009(2) 0.012(2) -0.0112(18)
O1W 0.0240(19) 0.075(3) 0.035(2) -0.0198(18) -0.0045(16) 0.021(2)

loop_
_atom_type_symbol
_atom_type_description
_atom_type_scat_dispersion_real
_atom_type_scat_dispersion_imag
_atom_type_scat_source
C C 0.0033 0.0016 'International Tables Vol C Tables 4.2.6.8 and 6.1.1.4'
H H 0.0000 0.0000 'International Tables Vol C Tables 4.2.6.8 and 6.1.1.4'
N N 0.0061 0.0033 'International Tables Vol C Tables 4.2.6.8 and 6.1.1.4'
O O 0.0106 0.0060 'International Tables Vol C Tables 4.2.6.8 and 6.1.1.4'
P P 0.1023 0.0942 'International Tables Vol C Tables 4.2.6.8 and 6.1.1.4'
S S 0.1246 0.1234 'International Tables Vol C Tables 4.2.6.8 and 6.1.1.4'
Cu Cu 0.3201 1.2651 'International Tables Vol C Tables 4.2.6.8 and 6.1.1.4'

loop_
_geom_angle_atom_site_label_1
_geom_angle_atom_site_label_2
_geom_angle_atom_site_label_3
_geom_angle_site_symmetry_1
_geom_angle_site_symmetry_3
_geom_angle
O1 Cu1 O1W . . 163.85(15)
O1 Cu1 N1 . . 88.69(12)
O1W Cu1 N1 . . 87.45(14)
O1 Cu1 N2 . 4_465 91.53(13)
O1W Cu1 N2 . 4_465 89.36(14)
N1 Cu1 N2 . 4_465 169.20(15)
O1 Cu1 O4 . 2 96.31(12)
O1W Cu1 O4 . 2 99.62(15)
N1 Cu1 O4 . 2 94.27(12)
N2 Cu1 O4 4_465 2 96.43(13)
O3 P1 O1 . . 114.69(18)
O3 P1 O2 . . 113.07(19)
O1 P1 O2 . . 107.39(18)
O3 P1 C1 . . 110.94(18)
O1 P1 C1 . . 106.94(17)
O2 P1 C1 . . 102.99(19)
O5 S1 O4 . . 112.1(2)
O5 S1 O6 . . 113.0(2)
O4 S1 O6 . . 112.6(2)
O5 S1 C3 . . 107.4(2)
O4 S1 C3 . . 105.49(19)
O6 S1 C3 . . 105.6(2)
C16 N1 C7 . . 117.2(3)
C16 N1 Cu1 . . 120.2(3)
C7 N1 Cu1 . . 122.6(3)
C13 N2 C12 . . 117.5(4)
C13 N2 Cu1 . 4_666 119.4(3)
C12 N2 Cu1 . 4_666 123.0(3)
C2 C1 C6 . . 118.8(4)
C2 C1 P1 . . 122.1(3)
C6 C1 P1 . . 119.1(3)
C1 C2 C3 . . 120.4(4)
C1 C2 H2A . . 119.8
C3 C2 H2A . . 119.8
C4 C3 C2 . . 120.4(4)
C4 C3 S1 . . 120.4(3)
C2 C3 S1 . . 119.1(3)
C3 C4 C5 . . 119.6(4)
C3 C4 H4A . . 120.2
C5 C4 H4A . . 120.2
C4 C5 C6 . . 120.5(4)
C4 C5 H5A . . 119.7
C6 C5 H5A . . 119.7
C5 C6 C1 . . 120.1(4)
C5 C6 H6A . . 119.9
C1 C6 H6A . . 119.9
N1 C7 C8 . . 122.4(4)
N1 C7 H7A . . 118.8
C8 C7 H7A . . 118.8
C7 C8 C9 . . 120.4(4)
C7 C8 H8A . . 119.8
C9 C8 H8A . . 119.8
C13 C14 C10 . . 119.0(4)
C13 C14 H11A . . 120.5
C10 C14 H11A . . 120.5
N2 C13 C14 . . 123.9(4)
N2 C13 H12A . . 118.1
C14 C13 H12A . . 118.1
N2 C12 C11 . . 122.3(4)
N2 C12 H13A . . 118.8
C11 C12 H13A . . 118.8
C10 C11 C12 . . 120.2(4)
C10 C11 H14A . . 119.9
C12 C11 H14A . . 119.9
C11 C10 C14 . . 117.0(4)
C11 C10 C9 . . 122.2(4)
C14 C10 C9 . . 120.8(4)
C8 C9 C15 . . 116.9(4)
C8 C9 C10 . . 121.5(4)
C15 C9 C10 . . 121.5(4)
C16 C15 C9 . . 119.0(4)
C16 C15 H17A . . 120.5
C9 C15 H17A . . 120.5
N1 C16 C15 . . 124.1(4)
N1 C16 H18A . . 118.0
C15 C16 H18A . . 118.0
P1 O1 Cu1 . . 124.93(18)
P1 O2 O6 . 3 126.43(19)
P1 O2 H2B . . 109.5
S1 O4 Cu1 . 2_545 144.0(2)
Cu1 O1W O3 . 4_566 116.55(17)
Cu1 O1W O5 . 1_455 132.54(18)
O3 O1W O5 4_566 1_455 110.66(16)
Cu1 O1W H1WB . . 126(3)
O5 O1W H1WB 1_455 . 101(3)
Cu1 O1W H1WA . . 127(3)
O3 O1W H1WA 4_566 . 117(3)
H1WB O1W H1WA . . 107(5)

loop_
_geom_bond_atom_site_label_1
_geom_bond_atom_site_label_2
_geom_bond_site_symmetry_2
_geom_bond_distance
_geom_bond_publ_flag
Cu1 O1 . 1.964(3) no
Cu1 O1W . 1.966(3) no
Cu1 N1 . 1.992(3) no
Cu1 N2 4_465 1.994(3) no
Cu1 O4 2 2.234(3) no
P1 O3 . 1.480(3) ?
P1 O1 . 1.510(3) ?
P1 O2 . 1.564(3) ?
P1 C1 . 1.813(4) ?
S1 O5 . 1.446(3) ?
S1 O4 . 1.457(3) ?
S1 O6 . 1.458(4) ?
S1 C3 . 1.780(4) ?
N1 C16 . 1.329(5) ?
N1 C7 . 1.338(5) ?
N2 C13 . 1.321(6) ?
N2 C12 . 1.335(6) ?
N2 Cu1 4_666 1.994(3) ?
C1 C2 . 1.385(6) ?
C1 C6 . 1.393(6) ?
C2 C3 . 1.392(6) ?
C2 H2A . 0.9300 ?
C3 C4 . 1.373(6) ?
C4 C5 . 1.377(6) ?
C4 H4A . 0.9300 ?
C5 C6 . 1.389(6) ?
C5 H5A . 0.9300 ?
C6 H6A . 0.9300 ?
C7 C8 . 1.374(6) ?
C7 H7A . 0.9300 ?
C8 C9 . 1.386(6) ?
C8 H8A . 0.9300 ?
C14 C13 . 1.378(6) ?
C14 C10 . 1.394(6) ?
C14 H11A . 0.9300 ?
C13 H12A . 0.9300 ?
C12 C11 . 1.385(5) ?
C12 H13A . 0.9300 ?
C11 C10 . 1.375(6) ?
C11 H14A . 0.9300 ?
C10 C9 . 1.476(5) ?
C9 C15 . 1.387(6) ?
C15 C16 . 1.372(5) ?
C15 H17A . 0.9300 ?
C16 H18A . 0.9300 ?
O2 O6 3 2.631(5) no
O2 H2B . 0.8200 ?
O4 Cu1 2_545 2.234(3) ?
O1W O3 4_566 2.595(4) no
O1W O5 1_455 2.701(5) no
O1W H1WB . 0.87(5) ?
O1W H1WA . 0.90(6) ?

loop_
_geom_hbond_atom_site_label_D
_geom_hbond_atom_site_label_H
_geom_hbond_atom_site_label_A
_geom_hbond_site_symmetry_A
_geom_hbond_distance_DH
_geom_hbond_distance_HA
_geom_hbond_distance_DA
_geom_hbond_angle_DHA
_geom_hbond_publ_flag
O1W H1WB O3 4_566 0.87(5) 1.74(6) 2.595(4) 166(5) yes
O1W H1WA O5 1_455 0.90(6) 1.82(6) 2.701(5) 163(5) yes
O2 H2B O6 3 0.82 1.86 2.631(5) 155.7 yes
